data_4135417
loop_
_publ_author_name
'Chandrachud, Preeti P.'
'Wojtas, Lukasz'
'Lopchuk, Justin M.'

_publ_section_title
;
 Decarboxylative Amination: Diazirines as Single and Double Electrophilic
 Nitrogen Transfer Reagents.
;
_journal_issue 52
_journal_name_full 'Journal of the American Chemical Society'
_journal_page_first 21743
_journal_page_last 21750
_journal_paper_doi 10.1021/jacs.0c09403
_journal_volume 142
_journal_year 2020
_chemical_formula_moiety 'C24 H17 F17 N2'
_chemical_formula_sum 'C24 H17 F17 N2'
_chemical_formula_weight 656.40
_space_group_crystal_system monoclinic
_space_group_IT_number 14
_space_group_name_Hall '-P 2ybc'
_space_group_name_H-M_alt 'P 1 21/c 1'
_atom_sites_solution_hydrogens mixed
_audit_creation_date 2019-07-31
_audit_creation_method
;
Olex2 1.2
(compiled 2018.05.29 svn.r3508 for OlexSys, GUI svn.r5506)
;
_cell_angle_alpha 90
_cell_angle_beta 98.217(2)
_cell_angle_gamma 90
_cell_formula_units_Z 4
_cell_length_a 24.7462(10)
_cell_length_b 8.7463(4)
_cell_length_c 11.8850(5)
_cell_measurement_reflns_used 9767
_cell_measurement_temperature 150(2)
_cell_measurement_theta_max 77.55
_cell_measurement_theta_min 3.61
_cell_volume 2545.95(19)
_computing_cell_refinement 'SAINT V8.38A (?, 2016)'
_computing_data_reduction 'SAINT V8.38A (?, 2016)'
_computing_molecular_graphics 'Olex2 (Dolomanov et al., 2009)'
_computing_publication_material 'Olex2 (Dolomanov et al., 2009)'
_computing_structure_refinement 'XL (Sheldrick, 2008)'
_diffrn_ambient_temperature 150.0
_diffrn_measured_fraction_theta_full 1.000
_diffrn_measured_fraction_theta_max 0.987
_diffrn_measurement_device_type 'Bruker D8 Venture PHOTON II CPAD'
_diffrn_measurement_method 'omega scans'
_diffrn_radiation_monochromator mirrors
_diffrn_radiation_type CuK\a
_diffrn_radiation_wavelength 1.54178
_diffrn_reflns_av_R_equivalents 0.0534
_diffrn_reflns_av_unetI/netI 0.0245
_diffrn_reflns_Laue_measured_fraction_full 1.000
_diffrn_reflns_Laue_measured_fraction_max 0.987
_diffrn_reflns_limit_h_max 31
_diffrn_reflns_limit_h_min -31
_diffrn_reflns_limit_k_max 10
_diffrn_reflns_limit_k_min -10
_diffrn_reflns_limit_l_max 15
_diffrn_reflns_limit_l_min -14
_diffrn_reflns_number 43108
_diffrn_reflns_point_group_measured_fraction_full 1.000
_diffrn_reflns_point_group_measured_fraction_max 0.987
_diffrn_reflns_theta_full 67.679
_diffrn_reflns_theta_max 78.453
_diffrn_reflns_theta_min 3.609
_diffrn_source 'INCOATEC Imus micro-focus source'
_diffrn_standards_number 0
_exptl_absorpt_coefficient_mu 1.725
_exptl_absorpt_correction_T_max 0.9929
_exptl_absorpt_correction_T_min 0.9201
_exptl_absorpt_correction_type multi-scan
_exptl_absorpt_process_details
;
SADABS-2016/2 (Bruker,2016/2) was used for absorption correction.
wR2(int) was 0.0932 before and 0.0753 after correction.
The Ratio of minimum to maximum transmission is 0.9267.
The \l/2 correction factor is Not present.
;
_exptl_crystal_density_diffrn 1.712
_exptl_crystal_description block
_exptl_crystal_F_000 1312
_exptl_crystal_size_max 0.1
_exptl_crystal_size_mid 0.06
_exptl_crystal_size_min 0.06
_refine_diff_density_max 0.309
_refine_diff_density_min -0.229
_refine_diff_density_rms 0.042
_refine_ls_extinction_method none
_refine_ls_goodness_of_fit_ref 1.044
_refine_ls_hydrogen_treatment mixed
_refine_ls_matrix_type full
_refine_ls_number_parameters 603
_refine_ls_number_reflns 5408
_refine_ls_number_restraints 1482
_refine_ls_restrained_S_all 0.929
_refine_ls_R_factor_all 0.0438
_refine_ls_R_factor_gt 0.0366
_refine_ls_shift/su_max 0.003
_refine_ls_shift/su_mean 0.000
_refine_ls_structure_factor_coef Fsqd
_refine_ls_weighting_details 'w=1/[\s^2^(Fo^2^)+(0.0395P)^2^+1.1190P] where P=(Fo^2^+2Fc^2^)/3'
_refine_ls_weighting_scheme calc
_refine_ls_wR_factor_gt 0.0900
_refine_ls_wR_factor_ref 0.0959
_reflns_Friedel_coverage 0.000
_reflns_number_gt 4645
_reflns_number_total 5408
_reflns_threshold_expression 'I > 2\s(I)'
_cod_data_source_file ja0c09403_si_005.cif
_cod_data_source_block I
_cod_depositor_comments 'Adding full bibliography for 4135411--4135418.cif.'
_cod_database_code 4135417
_shelx_shelxl_version_number 2018/3
_shelx_space_group_comment
;
The symmetry employed for this shelxl refinement is uniquely defined
by the following loop, which should always be used as a source of
symmetry information in preference to the above space-group names.
They are only intended as comments.
;
_shelx_estimated_absorpt_t_max 0.904
_shelx_estimated_absorpt_t_min 0.846
_olex2_refinement_description
;
1. Fixed Uiso
 At 1.2 times of:
  All C(H) groups, All C(H,H) groups, All N(H) groups
2. Restrained distances
 N11B-N10 \\sim N11A-N10
 with sigma of 0.02
 N10-C12B \\sim N10-C12A
 with sigma of 0.02
 N11A-H11A \\sim N11B-H11B
 with sigma of 0.02
 N10-H11B \\sim H11B-C12B
 with sigma of 0.02
3. Restrained planarity
 C13B, C14B, C15B, C16B, C17B, C18B
 with sigma of 0.001
4. Uiso/Uaniso restraints and constraints
C9 \\sim N10 \\sim N11A \\sim C12A \\sim C13A \\sim C14A \\sim C15A \\sim C16A
\\sim C17A \\sim C18A \\sim C19A \\sim F20A \\sim F21A \\sim C22A \\sim F23A
\\sim F24A \\sim C25A \\sim F26A \\sim F27A \\sim C28A \\sim F29A \\sim F30A
\\sim C31A \\sim F32A \\sim F33A \\sim C34A \\sim F35A \\sim F36A \\sim C37A
\\sim F38A \\sim F39A \\sim C40A \\sim F41A \\sim F42A \\sim F43A \\sim N11B
\\sim C12B \\sim C13B \\sim C14B \\sim C15B \\sim C16B \\sim C17B \\sim C18B
\\sim C19B \\sim F20B \\sim F21B \\sim C22B \\sim F23B \\sim F24B \\sim C25B
\\sim F26B \\sim F27B \\sim C28B \\sim F29B \\sim F30B \\sim C31B \\sim F32B
\\sim F33B \\sim C34B \\sim F35B \\sim F36B \\sim C37B \\sim F38B \\sim F39B
\\sim C40B \\sim F41B \\sim F42B \\sim F43B: within 2A with sigma of 0.04 and
sigma for terminal atoms of 0.08
Uanis(C12A) = Uanis(C12B)
Uanis(C37A) = Uanis(C37B)
Uanis(C25A) = Uanis(C25B)
Uanis(C28B) = Uanis(C28A)
Uanis(C34B) = Uanis(C34A)
Uanis(C40B) = Uanis(C40A)
Uanis(F35A) = Uanis(F35B)
Uanis(F36B) = Uanis(F36A)
Uanis(F29A) = Uanis(F29B)
Uanis(F20A) = Uanis(F20B)
Uanis(C31A) = Uanis(C31B)
Uanis(C13A) = Uanis(C13B)
Uanis(C15B) = Uanis(C15A)
Uanis(C16A) = Uanis(C16B)
Uanis(C17B) = Uanis(C17A)
5. Rigid body (RIGU) restrains
 N11B, H11B, C12B, C13B, C14B, H14B, C15B, H15B, C16B, H16B, C17B, H17B, C18B,
 H18B, C19B, F20B, F21B, C22B, F23B, F24B, C25B, F26B, F27B, C28B, F29B, F30B,
 C31B, F32B, F33B, C34B, F35B, F36B, C37B, F38B, F39B, C40B, F41B, F42B, F43B,
 N10, C9
 with sigma for 1-2 distances of 0.004 and sigma for 1-3 distances of 0.004
6. Same fragment restrains
{N11A, C12A, C13A, C14A, C15A, C16A, C17A, C18A, C19A, F20A, F21A, C22A, F23A,
F24A, C25A, F26A, F27A, C28A, F29A, F30A, C31A, F32A, F33A, C34A, F35A, F36A,
C37A, F38A, F39A, C40A, F41A, F42A, F43A} sigma for 1-2: 0.01, 1-3: 0.02
as
{N11B, C12B, C13B, C14B, C15B, C16B, C17B, C18B, C19B, F20B, F21B, C22B, F23B,
F24B, C25B, F26B, F27B, C28B, F29B, F30B, C31B, F32B, F33B, C34B, F35B, F36B,
C37B, F38B, F39B, C40B, F41B, F42B, F43B}
7. Others
 Sof(N11B)=Sof(H11B)=Sof(C12B)=Sof(C13B)=Sof(C14B)=Sof(H14B)=Sof(C15B)=
 Sof(H15B)=Sof(C16B)=Sof(H16B)=Sof(C17B)=Sof(H17B)=Sof(C18B)=Sof(H18B)=
 Sof(C19B)=Sof(F20B)=Sof(F21B)=Sof(C22B)=Sof(F23B)=Sof(F24B)=Sof(C25B)=
 Sof(F26B)=Sof(F27B)=Sof(C28B)=Sof(F29B)=Sof(F30B)=Sof(C31B)=Sof(F32B)=
 Sof(F33B)=Sof(C34B)=Sof(F35B)=Sof(F36B)=Sof(C37B)=Sof(F38B)=Sof(F39B)=
 Sof(C40B)=Sof(F41B)=Sof(F42B)=Sof(F43B)=1-FVAR(1)
 Sof(N11A)=Sof(H11A)=Sof(C12A)=Sof(C13A)=Sof(C14A)=Sof(H14A)=Sof(C15A)=
 Sof(H15A)=Sof(C16A)=Sof(H16A)=Sof(C17A)=Sof(H17A)=Sof(C18A)=Sof(H18A)=
 Sof(C19A)=Sof(F20A)=Sof(F21A)=Sof(C22A)=Sof(F23A)=Sof(F24A)=Sof(C25A)=
 Sof(F26A)=Sof(F27A)=Sof(C28A)=Sof(F29A)=Sof(F30A)=Sof(C31A)=Sof(F32A)=
 Sof(F33A)=Sof(C34A)=Sof(F35A)=Sof(F36A)=Sof(C37A)=Sof(F38A)=Sof(F39A)=
 Sof(C40A)=Sof(F41A)=Sof(F42A)=Sof(F43A)=FVAR(1)
8.a Secondary CH2 refined with riding coordinates:
 C7(H7A,H7B), C8(H8A,H8B), C9(H9A,H9B)
8.b Aromatic/amide H refined with riding coordinates:
 C1(H1), C2(H2), C3(H3), C4(H4), C5(H5), C14A(H14A), C15A(H15A), C16A(H16A),
 C17A(H17A), C18A(H18A), C14B(H14B), C15B(H15B), C16B(H16B), C17B(H17B),
 C18B(H18B)
;
_olex2_submission_special_instructions 'No special instructions were received'

loop_
_space_group_symop_operation_xyz
'x, y, z'
'-x, y+1/2, -z+1/2'
'-x, -y, -z'
'x, -y-1/2, z-1/2'

loop_
_atom_site_label
_atom_site_type_symbol
_atom_site_fract_x
_atom_site_fract_y
_atom_site_fract_z
_atom_site_U_iso_or_equiv
_atom_site_adp_type
_atom_site_occupancy
_atom_site_site_symmetry_order
_atom_site_calc_flag
_atom_site_refinement_flags_posn
_atom_site_refinement_flags_adp
_atom_site_refinement_flags_occupancy
_atom_site_disorder_assembly
_atom_site_disorder_group
C1 C 0.97542(7) 0.0696(2) 0.66599(15) 0.0404(4) Uani 1 1 d . . . . .
H1 H 0.940563 0.023614 0.664708 0.048 Uiso 1 1 calc R . . . .
C2 C 1.01489(8) 0.0488(2) 0.75986(16) 0.0470(4) Uani 1 1 d . . . . .
H2 H 1.006807 -0.011359 0.821911 0.056 Uiso 1 1 calc R . . . .
C3 C 1.06578(8) 0.1145(2) 0.76401(15) 0.0440(4) Uani 1 1 d . . . . .
H3 H 1.092585 0.101241 0.828926 0.053 Uiso 1 1 calc R . . . .
C4 C 1.07731(7) 0.2001(2) 0.67233(17) 0.0429(4) Uani 1 1 d . . . . .
H4 H 1.112313 0.245240 0.673770 0.051 Uiso 1 1 calc R . . . .
C5 C 1.03763(7) 0.2198(2) 0.57824(15) 0.0401(4) Uani 1 1 d . . . . .
H5 H 1.045958 0.277882 0.515381 0.048 Uiso 1 1 calc R . . . .
C6 C 0.98582(7) 0.15591(19) 0.57452(14) 0.0355(3) Uani 1 1 d . . . . .
C7 C 0.94232(7) 0.1816(2) 0.47325(15) 0.0424(4) Uani 1 1 d . . . . .
H7A H 0.913242 0.103970 0.473990 0.051 Uiso 1 1 calc R . . . .
H7B H 0.958608 0.167352 0.402581 0.051 Uiso 1 1 calc R . . . .
C8 C 0.91712(7) 0.3398(2) 0.47256(15) 0.0380(4) Uani 1 1 d . . . . .
H8A H 0.946639 0.417150 0.480691 0.046 Uiso 1 1 calc R . . . .
H8B H 0.897276 0.349734 0.538856 0.046 Uiso 1 1 calc R . . . .
C9 C 0.87785(7) 0.3728(2) 0.36439(16) 0.0421(4) Uani 1 1 d . U . . .
H9A H 0.871306 0.484269 0.357459 0.051 Uiso 1 1 calc R . . . .
H9B H 0.894393 0.338850 0.297526 0.051 Uiso 1 1 calc R . . . .
N10 N 0.82540(5) 0.29292(16) 0.36595(11) 0.0341(3) Uani 1 1 d D U . . .
N11A N 0.78678(6) 0.40013(19) 0.41383(12) 0.0360(3) Uani 0.9276(16) 1 d D U P A 1
H11A H 0.7657(10) 0.335(3) 0.450(2) 0.048(6) Uiso 0.9276(16) 1 d D . P A 1
C12A C 0.77950(7) 0.3630(2) 0.29382(14) 0.0288(4) Uani 0.9276(16) 1 d D U P A 1
C13A C 0.78702(7) 0.4904(2) 0.21253(16) 0.0307(3) Uani 0.9276(16) 1 d D U P A 1
C14A C 0.80815(8) 0.4607(3) 0.11213(17) 0.0365(5) Uani 0.9276(16) 1 d D U P A 1
H14A H 0.817920 0.359369 0.094403 0.044 Uiso 0.9276(16) 1 calc R . P A 1
C15A C 0.81484(8) 0.5800(3) 0.03809(18) 0.0461(5) Uani 0.9276(16) 1 d D U P A 1
H15A H 0.828733 0.559790 -0.030913 0.055 Uiso 0.9276(16) 1 calc R . P A 1
C16A C 0.80139(9) 0.7276(3) 0.0644(2) 0.0496(6) Uani 0.9276(16) 1 d D U P A 1
H16A H 0.806508 0.808903 0.013948 0.060 Uiso 0.9276(16) 1 calc R . P A 1
C17A C 0.78054(9) 0.7571(3) 0.1636(2) 0.0481(6) Uani 0.9276(16) 1 d D U P A 1
H17A H 0.771282 0.858828 0.181402 0.058 Uiso 0.9276(16) 1 calc R . P A 1
C18A C 0.77302(9) 0.6391(2) 0.2377(2) 0.0379(6) Uani 0.9276(16) 1 d D U P A 1
H18A H 0.758300 0.659887 0.305717 0.046 Uiso 0.9276(16) 1 calc R . P A 1
C19A C 0.73542(7) 0.24626(19) 0.25036(14) 0.0300(3) Uani 0.9276(16) 1 d D U P A 1
F20A F 0.72888(9) 0.14350(19) 0.33239(16) 0.0422(4) Uani 0.9276(16) 1 d D U P A 1
F21A F 0.75049(4) 0.16631(12) 0.16231(9) 0.0406(3) Uani 0.9276(16) 1 d D U P A 1
C22A C 0.67900(7) 0.3205(2) 0.21042(16) 0.0296(4) Uani 0.9276(16) 1 d D U P A 1
F23A F 0.67988(5) 0.38318(15) 0.10769(12) 0.0425(3) Uani 0.9276(16) 1 d D U P A 1
F24A F 0.67241(4) 0.43246(13) 0.28466(10) 0.0466(3) Uani 0.9276(16) 1 d D U P A 1
C25A C 0.62848(7) 0.2141(2) 0.20289(15) 0.0299(3) Uani 0.9276(16) 1 d D U P A 1
F26A F 0.63995(5) 0.08336(13) 0.15233(13) 0.0461(3) Uani 0.9276(16) 1 d D U P A 1
F27A F 0.61917(6) 0.18191(19) 0.30841(11) 0.0472(3) Uani 0.9276(16) 1 d D U P A 1
C28A C 0.57604(7) 0.2855(2) 0.13429(16) 0.0277(3) Uani 0.9276(16) 1 d D U P A 1
F29A F 0.57442(10) 0.43490(18) 0.1592(2) 0.0436(4) Uani 0.9276(16) 1 d D U P A 1
F30A F 0.57949(9) 0.2712(3) 0.02383(14) 0.0412(5) Uani 0.9276(16) 1 d D U P A 1
C31A C 0.52186(7) 0.2122(2) 0.15984(16) 0.0280(3) Uani 0.9276(16) 1 d D U P A 1
F32A F 0.52644(9) 0.0601(2) 0.15167(18) 0.0419(4) Uani 0.9276(16) 1 d D U P A 1
F33A F 0.51539(8) 0.2488(2) 0.26647(14) 0.0445(5) Uani 0.9276(16) 1 d D U P A 1
C34A C 0.46994(7) 0.2653(3) 0.07966(17) 0.0283(3) Uani 0.9276(16) 1 d D U P A 1
F35A F 0.46528(6) 0.41764(19) 0.0898(3) 0.0436(4) Uani 0.9276(16) 1 d D U P A 1
F36A F 0.47605(9) 0.2333(5) -0.02775(14) 0.0465(4) Uani 0.9276(16) 1 d D U P A 1
C37A C 0.41596(7) 0.1907(2) 0.10331(15) 0.0308(4) Uani 0.9276(16) 1 d D U P A 1
F38A F 0.41805(7) 0.04075(16) 0.08230(14) 0.0449(4) Uani 0.9276(16) 1 d D U P A 1
F39A F 0.41032(6) 0.21047(19) 0.21293(11) 0.0436(3) Uani 0.9276(16) 1 d D U P A 1
C40A C 0.36360(8) 0.2555(3) 0.03269(18) 0.0377(4) Uani 0.9276(16) 1 d D U P A 1
F41A F 0.36696(7) 0.2544(2) -0.07653(12) 0.0566(4) Uani 0.9276(16) 1 d D U P A 1
F42A F 0.35397(9) 0.39552(19) 0.06358(18) 0.0615(5) Uani 0.9276(16) 1 d D U P A 1
F43A F 0.32180(7) 0.1678(2) 0.04981(16) 0.0558(5) Uani 0.9276(16) 1 d D U P A 1
N11B N 0.8242(6) 0.2118(19) 0.2589(14) 0.042(4) Uani 0.0724(16) 1 d D U P A 2
H11B H 0.804(6) 0.126(18) 0.270(15) 0.051 Uiso 0.0724(16) 1 d DR U P A 2
C12B C 0.7860(5) 0.3344(18) 0.2724(13) 0.0288(4) Uani 0.0724(16) 1 d D U P A 2
C13B C 0.7894(3) 0.4819(18) 0.2094(12) 0.0307(3) Uani 0.0724(16) 1 d D U P A 2
C14B C 0.8062(2) 0.486(2) 0.1022(11) 0.040(6) Uani 0.0724(16) 1 d D U P A 2
H14B H 0.816884 0.395299 0.067954 0.048 Uiso 0.0724(16) 1 calc R U P A 2
C15B C 0.8070(3) 0.625(3) 0.0458(13) 0.0461(5) Uani 0.0724(16) 1 d D U P A 2
H15B H 0.818428 0.627951 -0.027137 0.055 Uiso 0.0724(16) 1 calc R U P A 2
C16B C 0.7917(5) 0.759(2) 0.093(2) 0.0496(6) Uani 0.0724(16) 1 d D U P A 2
H16B H 0.792569 0.853104 0.053561 0.060 Uiso 0.0724(16) 1 calc R U P A 2
C17B C 0.7752(6) 0.755(2) 0.199(2) 0.0481(6) Uani 0.0724(16) 1 d D U P A 2
H17B H 0.764590 0.847217 0.232402 0.058 Uiso 0.0724(16) 1 calc R U P A 2
C18B C 0.7741(5) 0.618(2) 0.2564(16) 0.031(5) Uani 0.0724(16) 1 d D U P A 2
H18B H 0.762629 0.616778 0.329312 0.038 Uiso 0.0724(16) 1 calc R U P A 2
C19B C 0.7302(5) 0.2904(15) 0.3020(10) 0.037(3) Uani 0.0724(16) 1 d D U P A 2
F20B F 0.7311(12) 0.151(2) 0.351(2) 0.0422(4) Uani 0.0724(16) 1 d D U P A 2
F21B F 0.7150(5) 0.3915(17) 0.3780(10) 0.045(3) Uani 0.0724(16) 1 d D U P A 2
C22B C 0.6841(5) 0.2867(15) 0.1990(10) 0.039(4) Uani 0.0724(16) 1 d D U P A 2
F23B F 0.6747(5) 0.4299(14) 0.1606(12) 0.036(3) Uani 0.0724(16) 1 d D U P A 2
F24B F 0.7015(5) 0.2011(18) 0.1176(11) 0.057(4) Uani 0.0724(16) 1 d D U P A 2
C25B C 0.6286(5) 0.2210(17) 0.2229(13) 0.0299(3) Uani 0.0724(16) 1 d D U P A 2
F26B F 0.6209(7) 0.269(3) 0.3263(11) 0.057(5) Uani 0.0724(16) 1 d D U P A 2
F27B F 0.6304(7) 0.0691(15) 0.226(2) 0.077(6) Uani 0.0724(16) 1 d D U P A 2
C28B C 0.5790(5) 0.273(2) 0.1354(15) 0.0277(3) Uani 0.0724(16) 1 d D U P A 2
F29B F 0.5729(13) 0.424(2) 0.143(3) 0.0436(4) Uani 0.0724(16) 1 d D U P A 2
F30B F 0.5901(10) 0.240(4) 0.0315(15) 0.045(7) Uani 0.0724(16) 1 d D U P A 2
C31B C 0.5241(6) 0.195(2) 0.1506(15) 0.0280(3) Uani 0.0724(16) 1 d D U P A 2
F32B F 0.5263(12) 0.051(2) 0.115(2) 0.042(6) Uani 0.0724(16) 1 d D U P A 2
F33B F 0.5175(10) 0.194(2) 0.2601(15) 0.034(5) Uani 0.0724(16) 1 d D U P A 2
C34B C 0.4728(5) 0.272(3) 0.0827(17) 0.0283(3) Uani 0.0724(16) 1 d D U P A 2
F35B F 0.4760(11) 0.424(2) 0.098(4) 0.0436(4) Uani 0.0724(16) 1 d D U P A 2
F36B F 0.4701(13) 0.239(6) -0.0273(16) 0.0465(4) Uani 0.0724(16) 1 d D U P A 2
C37B C 0.4190(6) 0.2174(19) 0.1229(13) 0.0308(4) Uani 0.0724(16) 1 d D U P A 2
F38B F 0.4212(9) 0.0660(17) 0.134(2) 0.059(6) Uani 0.0724(16) 1 d D U P A 2
F39B F 0.4150(8) 0.285(3) 0.2220(14) 0.060(6) Uani 0.0724(16) 1 d D U P A 2
C40B C 0.3667(6) 0.254(2) 0.0400(14) 0.0377(4) Uani 0.0724(16) 1 d D U P A 2
F41B F 0.3657(10) 0.180(3) -0.0561(16) 0.084(7) Uani 0.0724(16) 1 d D U P A 2
F42B F 0.3635(10) 0.400(2) 0.019(2) 0.069(7) Uani 0.0724(16) 1 d D U P A 2
F43B F 0.3239(7) 0.217(3) 0.0891(19) 0.064(7) Uani 0.0724(16) 1 d D U P A 2

loop_
_atom_site_aniso_label
_atom_site_aniso_U_11
_atom_site_aniso_U_22
_atom_site_aniso_U_33
_atom_site_aniso_U_23
_atom_site_aniso_U_13
_atom_site_aniso_U_12
C1 0.0313(8) 0.0497(10) 0.0404(9) -0.0036(8) 0.0063(7) 0.0038(7)
C2 0.0469(10) 0.0597(12) 0.0348(9) 0.0054(8) 0.0071(8) 0.0024(9)
C3 0.0426(9) 0.0496(10) 0.0361(9) -0.0015(8) -0.0069(7) 0.0059(8)
C4 0.0354(8) 0.0360(9) 0.0551(11) -0.0012(8) -0.0010(8) -0.0017(7)
C5 0.0429(9) 0.0339(9) 0.0423(9) 0.0051(7) 0.0021(7) 0.0019(7)
C6 0.0341(8) 0.0323(8) 0.0383(8) -0.0045(7) -0.0011(6) 0.0086(6)
C7 0.0415(9) 0.0400(9) 0.0416(9) -0.0055(7) -0.0075(7) 0.0088(7)
C8 0.0315(8) 0.0350(9) 0.0448(9) 0.0003(7) -0.0041(7) 0.0022(6)
C9 0.0305(8) 0.0444(10) 0.0485(10) 0.0125(8) -0.0039(7) -0.0012(7)
N10 0.0294(6) 0.0380(7) 0.0337(7) 0.0061(6) 0.0006(5) 0.0038(5)
N11A 0.0356(8) 0.0435(9) 0.0283(7) -0.0007(6) 0.0027(6) 0.0021(6)
C12A 0.0266(7) 0.0319(9) 0.0273(8) 0.0012(6) 0.0024(6) 0.0041(6)
C13A 0.0228(7) 0.0343(8) 0.0330(8) 0.0043(6) -0.0028(6) -0.0012(6)
C14A 0.0320(12) 0.0418(11) 0.0350(10) 0.0071(9) 0.0028(8) 0.0000(8)
C15A 0.0356(9) 0.0617(14) 0.0401(10) 0.0170(9) 0.0024(7) -0.0024(9)
C16A 0.0382(10) 0.0505(13) 0.0562(13) 0.0243(10) -0.0068(9) -0.0081(9)
C17A 0.0417(10) 0.0345(9) 0.0629(16) 0.0093(9) -0.0107(10) -0.0012(8)
C18A 0.0343(13) 0.0340(11) 0.0425(11) 0.0008(9) -0.0044(9) 0.0017(8)
C19A 0.0321(8) 0.0279(8) 0.0301(8) 0.0030(6) 0.0051(7) 0.0039(6)
F20A 0.0383(6) 0.0393(6) 0.0471(10) 0.0180(6) -0.0004(6) -0.0032(4)
F21A 0.0396(6) 0.0358(6) 0.0477(6) -0.0113(5) 0.0103(5) 0.0033(4)
C22A 0.0294(8) 0.0276(9) 0.0315(9) 0.0000(7) 0.0028(7) 0.0006(6)
F23A 0.0325(6) 0.0505(7) 0.0426(7) 0.0215(6) -0.0007(5) -0.0052(5)
F24A 0.0305(5) 0.0437(6) 0.0637(7) -0.0254(5) 0.0006(5) 0.0042(4)
C25A 0.0320(7) 0.0285(7) 0.0292(8) 0.0031(6) 0.0045(6) 0.0001(6)
F26A 0.0387(6) 0.0284(6) 0.0694(8) -0.0116(5) 0.0011(6) 0.0017(4)
F27A 0.0358(6) 0.0717(10) 0.0337(6) 0.0213(6) 0.0037(5) -0.0018(7)
C28A 0.0306(7) 0.0264(8) 0.0259(7) 0.0001(6) 0.0038(6) -0.0022(6)
F29A 0.0351(5) 0.0261(5) 0.0664(12) -0.0036(6) -0.0041(6) -0.0007(4)
F30A 0.0327(9) 0.0660(12) 0.0256(6) 0.0060(6) 0.0069(5) -0.0057(9)
C31A 0.0326(7) 0.0295(8) 0.0225(7) 0.0008(6) 0.0061(6) -0.0004(6)
F32A 0.0370(7) 0.0279(7) 0.0598(13) 0.0078(6) 0.0040(8) -0.0035(5)
F33A 0.0358(8) 0.0775(15) 0.0211(5) -0.0027(7) 0.0064(5) 0.0038(9)
C34A 0.0311(7) 0.0321(8) 0.0221(6) 0.0021(6) 0.0053(5) -0.0019(6)
F35A 0.0380(9) 0.0294(5) 0.0612(8) 0.0081(5) -0.0010(9) -0.0024(5)
F36A 0.0366(8) 0.0822(9) 0.0212(4) -0.0018(5) 0.0057(4) -0.0046(7)
C37A 0.0326(8) 0.0317(9) 0.0281(8) 0.0030(7) 0.0049(6) -0.0026(6)
F38A 0.0380(7) 0.0299(6) 0.0650(10) -0.0008(6) 0.0014(7) -0.0053(5)
F39A 0.0380(7) 0.0674(9) 0.0270(6) 0.0073(6) 0.0101(5) -0.0046(7)
C40A 0.0325(8) 0.0437(9) 0.0366(9) 0.0083(7) 0.0038(7) -0.0021(7)
F41A 0.0429(7) 0.0918(12) 0.0331(6) 0.0131(7) -0.0014(5) -0.0007(8)
F42A 0.0511(10) 0.0510(8) 0.0790(13) -0.0022(8) -0.0024(9) 0.0175(7)
F43A 0.0305(6) 0.0701(11) 0.0651(12) 0.0248(9) 0.0007(7) -0.0081(6)
N11B 0.036(8) 0.037(7) 0.052(8) -0.005(6) 0.001(7) 0.007(6)
C12B 0.0266(7) 0.0319(9) 0.0273(8) 0.0012(6) 0.0024(6) 0.0041(6)
C13B 0.0228(7) 0.0343(8) 0.0330(8) 0.0043(6) -0.0028(6) -0.0012(6)
C14B 0.034(14) 0.049(8) 0.036(8) 0.001(7) 0.001(9) -0.003(9)
C15B 0.0356(9) 0.0617(14) 0.0401(10) 0.0170(9) 0.0024(7) -0.0024(9)
C16B 0.0382(10) 0.0505(13) 0.0562(13) 0.0243(10) -0.0068(9) -0.0081(9)
C17B 0.0417(10) 0.0345(9) 0.0629(16) 0.0093(9) -0.0107(10) -0.0012(8)
C18B 0.024(12) 0.036(6) 0.030(9) 0.008(5) -0.010(8) -0.003(7)
C19B 0.037(5) 0.041(7) 0.034(7) 0.011(5) 0.005(5) 0.002(6)
F20B 0.0383(6) 0.0393(6) 0.0471(10) 0.0180(6) -0.0004(6) -0.0032(4)
F21B 0.034(7) 0.063(7) 0.039(7) -0.007(6) 0.004(5) -0.001(6)
C22B 0.042(6) 0.045(8) 0.030(7) 0.003(6) 0.010(5) -0.006(6)
F23B 0.032(7) 0.056(7) 0.020(6) 0.015(6) 0.006(5) -0.006(5)
F24B 0.037(7) 0.083(9) 0.052(8) -0.027(7) 0.008(6) -0.016(7)
C25B 0.0320(7) 0.0285(7) 0.0292(8) 0.0031(6) 0.0045(6) 0.0001(6)
F26B 0.047(9) 0.102(13) 0.024(5) 0.014(7) 0.010(5) 0.000(11)
F27B 0.057(10) 0.038(5) 0.131(17) 0.025(8) -0.001(12) 0.006(6)
C28B 0.0306(7) 0.0264(8) 0.0259(7) 0.0001(6) 0.0038(6) -0.0022(6)
F29B 0.0351(5) 0.0261(5) 0.0664(12) -0.0036(6) -0.0041(6) -0.0007(4)
F30B 0.024(9) 0.080(16) 0.029(6) -0.023(9) 0.002(6) 0.006(9)
C31B 0.0326(7) 0.0295(8) 0.0225(7) 0.0008(6) 0.0061(6) -0.0004(6)
F32B 0.046(10) 0.024(6) 0.056(15) -0.015(8) 0.011(10) -0.001(5)
F33B 0.044(9) 0.044(11) 0.018(5) 0.014(6) 0.017(5) 0.025(8)
C34B 0.0311(7) 0.0321(8) 0.0221(6) 0.0021(6) 0.0053(5) -0.0019(6)
F35B 0.0380(9) 0.0294(5) 0.0612(8) 0.0081(5) -0.0010(9) -0.0024(5)
F36B 0.0366(8) 0.0822(9) 0.0212(4) -0.0018(5) 0.0057(4) -0.0046(7)
C37B 0.0326(8) 0.0317(9) 0.0281(8) 0.0030(7) 0.0049(6) -0.0026(6)
F38B 0.039(8) 0.035(6) 0.097(16) 0.024(7) -0.007(11) -0.014(6)
F39B 0.039(9) 0.105(15) 0.040(7) -0.020(10) 0.018(6) -0.012(12)
C40B 0.0325(8) 0.0437(9) 0.0366(9) 0.0083(7) 0.0038(7) -0.0021(7)
F41B 0.069(13) 0.127(17) 0.048(9) -0.024(11) -0.019(8) 0.005(15)
F42B 0.039(10) 0.059(6) 0.105(19) 0.043(8) -0.002(12) 0.004(7)
F43B 0.027(6) 0.105(18) 0.058(13) 0.024(11) 0.001(7) -0.018(9)

loop_
_atom_type_symbol
_atom_type_description
_atom_type_scat_dispersion_real
_atom_type_scat_dispersion_imag
_atom_type_scat_source
C C 0.0181 0.0091 'International Tables Vol C Tables 4.2.6.8 and 6.1.1.4'
H H 0.0000 0.0000 'International Tables Vol C Tables 4.2.6.8 and 6.1.1.4'
F F 0.0727 0.0534 'International Tables Vol C Tables 4.2.6.8 and 6.1.1.4'
N N 0.0311 0.0180 'International Tables Vol C Tables 4.2.6.8 and 6.1.1.4'

loop_
_geom_angle_atom_site_label_1
_geom_angle_atom_site_label_2
_geom_angle_atom_site_label_3
_geom_angle
_geom_angle_site_symmetry_1
_geom_angle_site_symmetry_3
_geom_angle_publ_flag
C2 C1 H1 119.4 . . ?
C6 C1 H1 119.4 . . ?
C6 C1 C2 121.19(17) . . ?
C1 C2 H2 119.7 . . ?
C3 C2 C1 120.59(18) . . ?
C3 C2 H2 119.7 . . ?
C2 C3 H3 120.4 . . ?
C2 C3 C4 119.15(16) . . ?
C4 C3 H3 120.4 . . ?
C3 C4 H4 120.0 . . ?
C3 C4 C5 119.94(17) . . ?
C5 C4 H4 120.0 . . ?
C4 C5 H5 119.4 . . ?
C4 C5 C6 121.12(17) . . ?
C6 C5 H5 119.4 . . ?
C1 C6 C5 118.00(15) . . ?
C1 C6 C7 121.16(16) . . ?
C5 C6 C7 120.84(16) . . ?
C6 C7 H7A 109.1 . . ?
C6 C7 H7B 109.1 . . ?
C6 C7 C8 112.62(14) . . ?
H7A C7 H7B 107.8 . . ?
C8 C7 H7A 109.1 . . ?
C8 C7 H7B 109.1 . . ?
C7 C8 H8A 109.0 . . ?
C7 C8 H8B 109.0 . . ?
C7 C8 C9 112.89(15) . . ?
H8A C8 H8B 107.8 . . ?
C9 C8 H8A 109.0 . . ?
C9 C8 H8B 109.0 . . ?
C8 C9 H9A 109.5 . . ?
C8 C9 H9B 109.5 . . ?
H9A C9 H9B 108.1 . . ?
N10 C9 C8 110.83(14) . . ?
N10 C9 H9A 109.5 . . ?
N10 C9 H9B 109.5 . . ?
C9 N10 N11A 108.45(14) . . ?
C12A N10 C9 113.97(13) . . ?
C12A N10 N11A 58.48(10) . . ?
N11B N10 C9 97.3(7) . . ?
C12B N10 C9 112.1(5) . . ?
C12B N10 N11B 60.8(6) . . ?
N10 N11A H11A 103.0(15) . . ?
C12A N11A N10 59.03(10) . . ?
C12A N11A H11A 108.8(15) . . ?
N10 C12A C13A 122.16(14) . . ?
N10 C12A C19A 112.08(14) . . ?
N11A C12A N10 62.50(10) . . ?
N11A C12A C13A 117.22(15) . . ?
N11A C12A C19A 117.67(14) . . ?
C13A C12A C19A 115.20(14) . . ?
C14A C13A C12A 120.51(17) . . ?
C18A C13A C12A 119.82(17) . . ?
C18A C13A C14A 119.67(18) . . ?
C13A C14A H14A 120.2 . . ?
C15A C14A C13A 119.7(2) . . ?
C15A C14A H14A 120.2 . . ?
C14A C15A H15A 119.8 . . ?
C16A C15A C14A 120.3(2) . . ?
C16A C15A H15A 119.8 . . ?
C15A C16A H16A 120.0 . . ?
C17A C16A C15A 120.05(19) . . ?
C17A C16A H16A 120.0 . . ?
C16A C17A H17A 119.8 . . ?
C16A C17A C18A 120.3(2) . . ?
C18A C17A H17A 119.8 . . ?
C13A C18A H18A 120.0 . . ?
C17A C18A C13A 120.0(2) . . ?
C17A C18A H18A 120.0 . . ?
C12A C19A C22A 113.02(14) . . ?
F20A C19A C12A 110.70(15) . . ?
F20A C19A F21A 106.76(16) . . ?
F20A C19A C22A 107.67(16) . . ?
F21A C19A C12A 110.12(13) . . ?
F21A C19A C22A 108.35(14) . . ?
F23A C22A C19A 108.57(14) . . ?
F23A C22A F24A 108.61(16) . . ?
F23A C22A C25A 108.10(14) . . ?
F24A C22A C19A 107.00(14) . . ?
F24A C22A C25A 107.63(14) . . ?
C25A C22A C19A 116.69(15) . . ?
C22A C25A C28A 113.14(14) . . ?
F26A C25A C22A 108.50(14) . . ?
F26A C25A C28A 108.70(14) . . ?
F27A C25A C22A 108.53(15) . . ?
F27A C25A F26A 108.46(16) . . ?
F27A C25A C28A 109.41(14) . . ?
F29A C28A C25A 108.88(15) . . ?
F29A C28A C31A 107.75(15) . . ?
F30A C28A C25A 108.14(15) . . ?
F30A C28A F29A 108.44(16) . . ?
F30A C28A C31A 109.38(14) . . ?
C31A C28A C25A 114.12(14) . . ?
C28A C31A C34A 114.63(14) . . ?
F32A C31A C28A 108.13(15) . . ?
F32A C31A C34A 108.81(15) . . ?
F33A C31A C28A 108.02(15) . . ?
F33A C31A F32A 109.19(16) . . ?
F33A C31A C34A 107.96(15) . . ?
F35A C34A C31A 108.32(14) . . ?
F35A C34A C37A 108.30(14) . . ?
F36A C34A C31A 109.05(15) . . ?
F36A C34A F35A 108.42(16) . . ?
F36A C34A C37A 107.68(16) . . ?
C37A C34A C31A 114.92(14) . . ?
F38A C37A C34A 108.78(15) . . ?
F38A C37A F39A 108.67(15) . . ?
F38A C37A C40A 108.05(15) . . ?
F39A C37A C34A 109.53(14) . . ?
F39A C37A C40A 106.51(15) . . ?
C40A C37A C34A 115.12(14) . . ?
F41A C40A C37A 111.54(17) . . ?
F41A C40A F43A 107.95(18) . . ?
F42A C40A C37A 111.25(17) . . ?
F42A C40A F41A 108.92(19) . . ?
F42A C40A F43A 108.69(19) . . ?
F43A C40A C37A 108.40(16) . . ?
N10 N11B H11B 102(10) . . ?
C12B N11B N10 58.3(7) . . ?
C12B N11B H11B 102(10) . . ?
N10 C12B N11B 60.9(8) . . ?
N10 C12B C13B 122.0(11) . . ?
N10 C12B C19B 107.4(9) . . ?
N11B C12B C13B 119.7(10) . . ?
N11B C12B C19B 117.7(11) . . ?
C13B C12B C19B 116.7(8) . . ?
C14B C13B C12B 121.7(11) . . ?
C18B C13B C12B 119.9(11) . . ?
C18B C13B C14B 118.4(10) . . ?
C13B C14B H14B 120.2 . . ?
C15B C14B C13B 119.5(10) . . ?
C15B C14B H14B 120.2 . . ?
C14B C15B H15B 119.3 . . ?
C16B C15B C14B 121.5(11) . . ?
C16B C15B H15B 119.3 . . ?
C15B C16B H16B 120.3 . . ?
C17B C16B C15B 119.3(12) . . ?
C17B C16B H16B 120.3 . . ?
C16B C17B H17B 120.0 . . ?
C16B C17B C18B 120.0(12) . . ?
C18B C17B H17B 120.0 . . ?
C13B C18B H18B 119.4 . . ?
C17B C18B C13B 121.3(12) . . ?
C17B C18B H18B 119.4 . . ?
C12B C19B C22B 114.4(9) . . ?
F20B C19B C12B 111.6(13) . . ?
F20B C19B F21B 106.9(14) . . ?
F20B C19B C22B 106.6(12) . . ?
F21B C19B C12B 109.7(10) . . ?
F21B C19B C22B 107.3(9) . . ?
C19B C22B C25B 115.8(9) . . ?
F23B C22B C19B 108.7(9) . . ?
F23B C22B F24B 109.5(11) . . ?
F23B C22B C25B 107.0(9) . . ?
F24B C22B C19B 107.7(9) . . ?
F24B C22B C25B 108.0(10) . . ?
C22B C25B C28B 113.7(9) . . ?
F26B C25B C22B 107.3(10) . . ?
F26B C25B C28B 108.6(11) . . ?
F27B C25B C22B 110.2(11) . . ?
F27B C25B F26B 107.7(13) . . ?
F27B C25B C28B 109.2(11) . . ?
F29B C28B C25B 109.2(13) . . ?
F29B C28B C31B 108.3(13) . . ?
F30B C28B C25B 108.0(12) . . ?
F30B C28B F29B 108.8(14) . . ?
F30B C28B C31B 108.1(12) . . ?
C31B C28B C25B 114.4(9) . . ?
C28B C31B C34B 114.5(10) . . ?
F32B C31B C28B 107.5(12) . . ?
F32B C31B C34B 108.1(12) . . ?
F33B C31B C28B 110.4(12) . . ?
F33B C31B F32B 108.4(13) . . ?
F33B C31B C34B 107.7(11) . . ?
F35B C34B C31B 109.3(12) . . ?
F35B C34B C37B 107.7(12) . . ?
F36B C34B C31B 109.7(13) . . ?
F36B C34B F35B 109.7(14) . . ?
F36B C34B C37B 108.2(13) . . ?
C37B C34B C31B 112.3(9) . . ?
F38B C37B C34B 108.4(11) . . ?
F38B C37B F39B 111.1(13) . . ?
F38B C37B C40B 106.8(11) . . ?
F39B C37B C34B 108.1(11) . . ?
F39B C37B C40B 108.0(11) . . ?
C40B C37B C34B 114.6(10) . . ?
F41B C40B C37B 111.2(12) . . ?
F41B C40B F43B 110.2(13) . . ?
F42B C40B C37B 110.4(12) . . ?
F42B C40B F41B 109.2(14) . . ?
F42B C40B F43B 107.2(13) . . ?
F43B C40B C37B 108.6(12) . . ?

loop_
_geom_bond_atom_site_label_1
_geom_bond_atom_site_label_2
_geom_bond_distance
_geom_bond_site_symmetry_2
_geom_bond_publ_flag
C1 H1 0.9500 . ?
C1 C2 1.386(3) . ?
C1 C6 1.377(3) . ?
C2 H2 0.9500 . ?
C2 C3 1.379(3) . ?
C3 H3 0.9500 . ?
C3 C4 1.385(3) . ?
C4 H4 0.9500 . ?
C4 C5 1.389(2) . ?
C5 H5 0.9500 . ?
C5 C6 1.394(2) . ?
C6 C7 1.512(2) . ?
C7 H7A 0.9900 . ?
C7 H7B 0.9900 . ?
C7 C8 1.518(2) . ?
C8 H8A 0.9900 . ?
C8 H8B 0.9900 . ?
C8 C9 1.524(2) . ?
C9 H9A 0.9900 . ?
C9 H9B 0.9900 . ?
C9 N10 1.476(2) . ?
N10 N11A 1.507(2) . ?
N10 C12A 1.457(2) . ?
N10 N11B 1.454(15) . ?
N10 C12B 1.416(14) . ?
N11A H11A 0.92(2) . ?
N11A C12A 1.449(2) . ?
C12A C13A 1.504(2) . ?
C12A C19A 1.529(2) . ?
C13A C14A 1.394(2) . ?
C13A C18A 1.389(3) . ?
C14A H14A 0.9500 . ?
C14A C15A 1.390(3) . ?
C15A H15A 0.9500 . ?
C15A C16A 1.380(3) . ?
C16A H16A 0.9500 . ?
C16A C17A 1.378(3) . ?
C17A H17A 0.9500 . ?
C17A C18A 1.387(3) . ?
C18A H18A 0.9500 . ?
C19A F20A 1.353(2) . ?
C19A F21A 1.3545(19) . ?
C19A C22A 1.551(2) . ?
C22A F23A 1.341(2) . ?
C22A F24A 1.344(2) . ?
C22A C25A 1.551(2) . ?
C25A F26A 1.341(2) . ?
C25A F27A 1.337(2) . ?
C25A C28A 1.561(2) . ?
C28A F29A 1.3413(19) . ?
C28A F30A 1.3335(19) . ?
C28A C31A 1.555(2) . ?
C31A F32A 1.340(2) . ?
C31A F33A 1.3387(19) . ?
C31A C34A 1.557(2) . ?
C34A F35A 1.345(2) . ?
C34A F36A 1.3364(19) . ?
C34A C37A 1.548(2) . ?
C37A F38A 1.337(2) . ?
C37A F39A 1.341(2) . ?
C37A C40A 1.547(2) . ?
C40A F41A 1.313(2) . ?
C40A F42A 1.310(2) . ?
C40A F43A 1.327(2) . ?
N11B H11B 0.92(3) . ?
N11B C12B 1.453(9) . ?
C12B C13B 1.500(9) . ?
C12B C19B 1.522(9) . ?
C13B C14B 1.396(9) . ?
C13B C18B 1.391(9) . ?
C14B H14B 0.9500 . ?
C14B C15B 1.388(10) . ?
C15B H15B 0.9500 . ?
C15B C16B 1.376(10) . ?
C16B H16B 0.9500 . ?
C16B C17B 1.374(10) . ?
C17B H17B 0.9500 . ?
C17B C18B 1.385(10) . ?
C18B H18B 0.9500 . ?
C19B F20B 1.353(9) . ?
C19B F21B 1.356(9) . ?
C19B C22B 1.550(9) . ?
C22B F23B 1.342(9) . ?
C22B F24B 1.342(10) . ?
C22B C25B 1.552(9) . ?
C25B F26B 1.339(10) . ?
C25B F27B 1.330(10) . ?
C25B C28B 1.558(9) . ?
C28B F29B 1.337(9) . ?
C28B F30B 1.335(9) . ?
C28B C31B 1.552(9) . ?
C31B F32B 1.338(9) . ?
C31B F33B 1.335(9) . ?
C31B C34B 1.558(9) . ?
C34B F35B 1.342(9) . ?
C34B F36B 1.332(9) . ?
C34B C37B 1.552(9) . ?
C37B F38B 1.331(9) . ?
C37B F39B 1.334(10) . ?
C37B C40B 1.544(9) . ?
C40B F41B 1.311(9) . ?
C40B F42B 1.303(9) . ?
C40B F43B 1.322(9) . ?

loop_
_geom_torsion_atom_site_label_1
_geom_torsion_atom_site_label_2
_geom_torsion_atom_site_label_3
_geom_torsion_atom_site_label_4
_geom_torsion
_geom_torsion_site_symmetry_1
_geom_torsion_site_symmetry_2
_geom_torsion_site_symmetry_3
_geom_torsion_site_symmetry_4
_geom_torsion_publ_flag
C1 C2 C3 C4 -0.9(3) . . . . ?
C1 C6 C7 C8 103.3(2) . . . . ?
C2 C1 C6 C5 1.0(3) . . . . ?
C2 C1 C6 C7 -178.61(17) . . . . ?
C2 C3 C4 C5 0.6(3) . . . . ?
C3 C4 C5 C6 0.6(3) . . . . ?
C4 C5 C6 C1 -1.4(3) . . . . ?
C4 C5 C6 C7 178.26(16) . . . . ?
C5 C6 C7 C8 -76.3(2) . . . . ?
C6 C1 C2 C3 0.1(3) . . . . ?
C6 C7 C8 C9 173.65(15) . . . . ?
C7 C8 C9 N10 76.0(2) . . . . ?
C8 C9 N10 N11A 93.16(16) . . . . ?
C8 C9 N10 C12A 156.10(14) . . . . ?
C8 C9 N10 N11B -125.0(6) . . . . ?
C8 C9 N10 C12B 173.6(7) . . . . ?
C9 N10 N11A C12A 107.33(14) . . . . ?
C9 N10 C12A N11A -97.67(16) . . . . ?
C9 N10 C12A C13A 8.7(2) . . . . ?
C9 N10 C12A C19A 151.61(15) . . . . ?
C9 N10 N11B C12B -111.3(7) . . . . ?
C9 N10 C12B N11B 86.0(9) . . . . ?
C9 N10 C12B C13B -22.6(12) . . . . ?
C9 N10 C12B C19B -161.4(7) . . . . ?
N10 N11A C12A C13A -114.01(16) . . . . ?
N10 N11A C12A C19A 101.86(16) . . . . ?
N10 C12A C13A C14A 74.0(2) . . . . ?
N10 C12A C13A C18A -105.79(19) . . . . ?
N10 C12A C19A F20A 39.1(2) . . . . ?
N10 C12A C19A F21A -78.75(16) . . . . ?
N10 C12A C19A C22A 159.92(14) . . . . ?
N10 N11B C12B C13B 112.4(14) . . . . ?
N10 N11B C12B C19B -95.4(12) . . . . ?
N10 C12B C13B C14B 104.9(12) . . . . ?
N10 C12B C13B C18B -77.2(11) . . . . ?
N10 C12B C19B F20B -43.2(18) . . . . ?
N10 C12B C19B F21B 75.0(12) . . . . ?
N10 C12B C19B C22B -164.4(11) . . . . ?
N11A N10 C12A C13A 106.36(18) . . . . ?
N11A N10 C12A C19A -110.72(16) . . . . ?
N11A C12A C13A C14A 147.11(17) . . . . ?
N11A C12A C13A C18A -32.7(2) . . . . ?
N11A C12A C19A F20A -30.5(2) . . . . ?
N11A C12A C19A F21A -148.27(14) . . . . ?
N11A C12A C19A C22A 90.41(18) . . . . ?
C12A C13A C14A C15A -179.96(17) . . . . ?
C12A C13A C18A C17A 179.20(18) . . . . ?
C12A C19A C22A F23A 77.17(19) . . . . ?
C12A C19A C22A F24A -39.88(19) . . . . ?
C12A C19A C22A C25A -160.43(14) . . . . ?
C13A C12A C19A F20A -175.28(17) . . . . ?
C13A C12A C19A F21A 66.90(18) . . . . ?
C13A C12A C19A C22A -54.42(19) . . . . ?
C13A C14A C15A C16A 0.9(3) . . . . ?
C14A C13A C18A C17A -0.6(3) . . . . ?
C14A C15A C16A C17A -0.9(3) . . . . ?
C15A C16A C17A C18A 0.1(3) . . . . ?
C16A C17A C18A C13A 0.6(3) . . . . ?
C18A C13A C14A C15A -0.2(3) . . . . ?
C19A C12A C13A C14A -67.9(2) . . . . ?
C19A C12A C13A C18A 112.34(19) . . . . ?
C19A C22A C25A F26A -44.8(2) . . . . ?
C19A C22A C25A F27A 72.9(2) . . . . ?
C19A C22A C25A C28A -165.51(15) . . . . ?
F20A C19A C22A F23A -160.26(17) . . . . ?
F20A C19A C22A F24A 82.68(18) . . . . ?
F20A C19A C22A C25A -37.9(2) . . . . ?
F21A C19A C22A F23A -45.15(19) . . . . ?
F21A C19A C22A F24A -162.20(14) . . . . ?
F21A C19A C22A C25A 77.25(18) . . . . ?
C22A C25A C28A F29A -39.1(2) . . . . ?
C22A C25A C28A F30A 78.5(2) . . . . ?
C22A C25A C28A C31A -159.51(15) . . . . ?
F23A C22A C25A F26A 77.83(18) . . . . ?
F23A C22A C25A F27A -164.50(16) . . . . ?
F23A C22A C25A C28A -42.9(2) . . . . ?
F24A C22A C25A F26A -165.02(14) . . . . ?
F24A C22A C25A F27A -47.35(19) . . . . ?
F24A C22A C25A C28A 74.27(18) . . . . ?
C25A C28A C31A F32A -49.8(2) . . . . ?
C25A C28A C31A F33A 68.2(2) . . . . ?
C25A C28A C31A C34A -171.41(16) . . . . ?
F26A C25A C28A F29A -159.70(17) . . . . ?
F26A C25A C28A F30A -42.1(2) . . . . ?
F26A C25A C28A C31A 79.90(18) . . . . ?
F27A C25A C28A F29A 82.0(2) . . . . ?
F27A C25A C28A F30A -160.34(18) . . . . ?
F27A C25A C28A C31A -38.4(2) . . . . ?
C28A C31A C34A F35A -59.8(2) . . . . ?
C28A C31A C34A F36A 58.0(2) . . . . ?
C28A C31A C34A C37A 179.02(16) . . . . ?
F29A C28A C31A F32A -170.88(18) . . . . ?
F29A C28A C31A F33A -52.8(2) . . . . ?
F29A C28A C31A C34A 67.6(2) . . . . ?
F30A C28A C31A F32A 71.4(2) . . . . ?
F30A C28A C31A F33A -170.52(18) . . . . ?
F30A C28A C31A C34A -50.1(2) . . . . ?
C31A C34A C37A F38A -64.9(2) . . . . ?
C31A C34A C37A F39A 53.7(2) . . . . ?
C31A C34A C37A C40A 173.70(16) . . . . ?
F32A C31A C34A F35A 179.06(18) . . . . ?
F32A C31A C34A F36A -63.1(2) . . . . ?
F32A C31A C34A C37A 57.8(2) . . . . ?
F33A C31A C34A F35A 60.7(2) . . . . ?
F33A C31A C34A F36A 178.5(2) . . . . ?
F33A C31A C34A C37A -60.6(2) . . . . ?
C34A C37A C40A F41A 52.7(2) . . . . ?
C34A C37A C40A F42A -69.1(2) . . . . ?
C34A C37A C40A F43A 171.42(17) . . . . ?
F35A C34A C37A F38A 173.85(17) . . . . ?
F35A C34A C37A F39A -67.5(2) . . . . ?
F35A C34A C37A C40A 52.5(2) . . . . ?
F36A C34A C37A F38A 56.8(2) . . . . ?
F36A C34A C37A F39A 175.46(19) . . . . ?
F36A C34A C37A C40A -64.6(2) . . . . ?
F38A C37A C40A F41A -69.1(2) . . . . ?
F38A C37A C40A F42A 169.07(18) . . . . ?
F38A C37A C40A F43A 49.6(2) . . . . ?
F39A C37A C40A F41A 174.31(18) . . . . ?
F39A C37A C40A F42A 52.5(2) . . . . ?
F39A C37A C40A F43A -67.0(2) . . . . ?
N11B N10 C12B C13B -108.7(13) . . . . ?
N11B N10 C12B C19B 112.5(12) . . . . ?
N11B C12B C13B C14B 32.6(17) . . . . ?
N11B C12B C13B C18B -149.4(12) . . . . ?
N11B C12B C19B F20B 22(2) . . . . ?
N11B C12B C19B F21B 140.7(14) . . . . ?
N11B C12B C19B C22B -98.7(14) . . . . ?
C12B C13B C14B C15B 178.0(9) . . . . ?
C12B C13B C18B C17B -178.1(9) . . . . ?
C12B C19B C22B F23B -67.6(12) . . . . ?
C12B C19B C22B F24B 50.9(13) . . . . ?
C12B C19B C22B C25B 171.9(11) . . . . ?
C13B C12B C19B F20B 175.5(17) . . . . ?
C13B C12B C19B F21B -66.3(15) . . . . ?
C13B C12B C19B C22B 54.3(15) . . . . ?
C13B C14B C15B C16B 0.00(3) . . . . ?
C14B C13B C18B C17B 0.00(7) . . . . ?
C14B C15B C16B C17B 0.00(7) . . . . ?
C15B C16B C17B C18B 0.00(9) . . . . ?
C16B C17B C18B C13B 0.00(9) . . . . ?
C18B C13B C14B C15B 0.00(3) . . . . ?
C19B C12B C13B C14B -119.9(10) . . . . ?
C19B C12B C13B C18B 58.1(14) . . . . ?
C19B C22B C25B F26B 38.3(14) . . . . ?
C19B C22B C25B F27B -78.7(15) . . . . ?
C19B C22B C25B C28B 158.4(12) . . . . ?
F20B C19B C22B F23B 168.5(16) . . . . ?
F20B C19B C22B F24B -72.9(17) . . . . ?
F20B C19B C22B C25B 48.1(17) . . . . ?
F21B C19B C22B F23B 54.3(13) . . . . ?
F21B C19B C22B F24B 172.8(12) . . . . ?
F21B C19B C22B C25B -66.2(13) . . . . ?
C22B C25B C28B F29B -64.5(18) . . . . ?
C22B C25B C28B F30B 53.7(17) . . . . ?
C22B C25B C28B C31B 174.0(12) . . . . ?
F23B C22B C25B F26B -83.0(14) . . . . ?
F23B C22B C25B F27B 160.0(14) . . . . ?
F23B C22B C25B C28B 37.0(14) . . . . ?
F24B C22B C25B F26B 159.2(14) . . . . ?
F24B C22B C25B F27B 42.2(16) . . . . ?
F24B C22B C25B C28B -80.8(14) . . . . ?
C25B C28B C31B F32B -73.1(17) . . . . ?
C25B C28B C31B F33B 45.0(17) . . . . ?
C25B C28B C31B C34B 166.8(14) . . . . ?
F26B C25B C28B F29B 55(2) . . . . ?
F26B C25B C28B F30B 173.0(18) . . . . ?
F26B C25B C28B C31B -66.7(16) . . . . ?
F27B C25B C28B F29B 172.0(19) . . . . ?
F27B C25B C28B F30B -69.9(19) . . . . ?
F27B C25B C28B C31B 50.5(16) . . . . ?
C28B C31B C34B F35B -46.5(19) . . . . ?
C28B C31B C34B F36B 74(2) . . . . ?
C28B C31B C34B C37B -165.9(15) . . . . ?
F29B C28B C31B F32B 165(2) . . . . ?
F29B C28B C31B F33B -77(2) . . . . ?
F29B C28B C31B C34B 44.7(19) . . . . ?
F30B C28B C31B F32B 47.1(19) . . . . ?
F30B C28B C31B F33B 165.2(18) . . . . ?
F30B C28B C31B C34B -73.0(17) . . . . ?
C31B C34B C37B F38B -45.2(17) . . . . ?
C31B C34B C37B F39B 75.2(17) . . . . ?
C31B C34B C37B C40B -164.4(13) . . . . ?
F32B C31B C34B F35B -166(2) . . . . ?
F32B C31B C34B F36B -46(2) . . . . ?
F32B C31B C34B C37B 74.3(18) . . . . ?
F33B C31B C34B F35B 77(2) . . . . ?
F33B C31B C34B F36B -163(2) . . . . ?
F33B C31B C34B C37B -42.6(18) . . . . ?
C34B C37B C40B F41B 65.2(18) . . . . ?
C34B C37B C40B F42B -56.2(17) . . . . ?
C34B C37B C40B F43B -173.3(16) . . . . ?
F35B C34B C37B F38B -166(2) . . . . ?
F35B C34B C37B F39B -45(2) . . . . ?
F35B C34B C37B C40B 75.3(18) . . . . ?
F36B C34B C37B F38B 76(2) . . . . ?
F36B C34B C37B F39B -164(2) . . . . ?
F36B C34B C37B C40B -43(2) . . . . ?
F38B C37B C40B F41B -54.8(18) . . . . ?
F38B C37B C40B F42B -176.1(17) . . . . ?
F38B C37B C40B F43B 66.7(18) . . . . ?
F39B C37B C40B F41B -174.4(17) . . . . ?
F39B C37B C40B F42B 64.3(18) . . . . ?
F39B C37B C40B F43B -52.9(18) . . . . ?
